data_4315843
loop_
_publ_author_name
'Karunesh Keshav'
'Nem Singh'
'Anil J. Elias'

_publ_contact_author_address
;DEPARTMENT OF CHEMISTRY
INDIAN INSTITUTE OF TECHNOLOGY DELHI
HAUZ KHAS, NEW DELHI 110016
INDIA
;
_publ_contact_author_email elias@chemistry.iitd.ac.in
_publ_contact_author_fax +91-11-2658????
_publ_contact_author_name 'Dr.Anil J. Elias'
_publ_contact_author_phone +91-11-2659????
_publ_section_title
;
 Synthesis and Reactions of Ethynylferrocene-Derived Fluoro- and
 Chlorocyclotriphosphazenes
;
_journal_name_full 'Inorganic Chemistry'
_journal_page_first 5753
_journal_page_last 5765
_journal_paper_doi 10.1021/ic100703h
_journal_volume 49
_journal_year 2010
_chemical_formula_moiety 'C24 H18 F4 Fe2 N3 P3'
_chemical_formula_sum 'C24 H18 F4 Fe2 N3 P3'
_chemical_formula_weight 629.02
_chemical_name_systematic
; 
 ? 
;
_space_group_IT_number 15
_symmetry_cell_setting monoclinic
_symmetry_space_group_name_Hall '-C 2yc'
_symmetry_space_group_name_H-M 'C 1 2/c 1'
_atom_sites_solution_hydrogens geom
_atom_sites_solution_primary direct
_atom_sites_solution_secondary difmap
_audit_creation_method SHELXL-97
_cell_angle_alpha 90.00
_cell_angle_beta 130.422(3)
_cell_angle_gamma 90.00
_cell_formula_units_Z 4
_cell_length_a 15.469(4)
_cell_length_b 19.649(4)
_cell_length_c 10.899(3)
_cell_measurement_temperature 293(2)
_cell_measurement_theta_max 23.50
_cell_measurement_theta_min 2.02
_cell_volume 2522.0(11)
_computing_cell_refinement 'Bruker SMART'
_computing_data_collection 'Bruker SMART'
_computing_data_reduction 'Bruker SAINT'
_computing_molecular_graphics 'Bruker SHELXTL'
_computing_publication_material 'Bruker SHELXTL'
_computing_structure_refinement 'SHELXL-97 (Sheldrick, 1997)'
_computing_structure_solution 'SHELXS-97 (Sheldrick, 1990)'
_diffrn_ambient_temperature 293(2)
_diffrn_measured_fraction_theta_full 0.994
_diffrn_measured_fraction_theta_max 0.994
_diffrn_measurement_device_type 'CCD area detector'
_diffrn_measurement_method 'phi and omega scans'
_diffrn_radiation_monochromator graphite
_diffrn_radiation_source 'fine-focus sealed tube'
_diffrn_radiation_type MoK\a
_diffrn_radiation_wavelength 0.71073
_diffrn_reflns_av_R_equivalents 0.0335
_diffrn_reflns_av_sigmaI/netI 0.0236
_diffrn_reflns_limit_h_max 17
_diffrn_reflns_limit_h_min -17
_diffrn_reflns_limit_k_max 22
_diffrn_reflns_limit_k_min -22
_diffrn_reflns_limit_l_max 12
_diffrn_reflns_limit_l_min -12
_diffrn_reflns_number 10252
_diffrn_reflns_theta_full 23.50
_diffrn_reflns_theta_max 23.50
_diffrn_reflns_theta_min 2.02
_exptl_absorpt_coefficient_mu 1.390
_exptl_absorpt_correction_type none
_exptl_crystal_colour red
_exptl_crystal_density_diffrn 1.657
_exptl_crystal_density_method 'not measured'
_exptl_crystal_description block
_exptl_crystal_F_000 1264.0
_exptl_crystal_size_max 0.235
_exptl_crystal_size_mid 0.162
_exptl_crystal_size_min 0.095
_refine_diff_density_max 0.322
_refine_diff_density_min -0.386
_refine_diff_density_rms 0.065
_refine_ls_extinction_method none
_refine_ls_goodness_of_fit_ref 1.177
_refine_ls_hydrogen_treatment constr
_refine_ls_matrix_type full
_refine_ls_number_parameters 164
_refine_ls_number_reflns 1851
_refine_ls_number_restraints 0
_refine_ls_restrained_S_all 1.177
_refine_ls_R_factor_all 0.0576
_refine_ls_R_factor_gt 0.0558
_refine_ls_shift/su_max 0.011
_refine_ls_shift/su_mean 0.002
_refine_ls_structure_factor_coef Fsqd
_refine_ls_weighting_details 'calc w=1/[\s^2^(Fo^2^)+(0.0425P)^2^+10.4544P] where P=(Fo^2^+2Fc^2^)/3'
_refine_ls_weighting_scheme calc
_refine_ls_wR_factor_gt 0.1235
_refine_ls_wR_factor_ref 0.1246
_reflns_number_gt 1800
_reflns_number_total 1851
_reflns_threshold_expression >2sigma(I)
_cod_data_source_file ic100703h_si_002_03.cif
_cod_data_source_block 3
_cod_depositor_comments
;
The following automatic conversions were performed:

'_symmetry_cell_setting' value 'Monoclinic' changed to 'monoclinic'
according to the built-in table from CIF Core dictionary named
'cif_core.dic' version 2.4.1 from 2010-06-29.

Automatic conversion script
Id: cif_fix_values 1646 2011-03-28 12:23:43Z adriana 
;
_cod_original_cell_volume 2522.0(10)
_cod_original_sg_symbol_Hall -C2yc
_cod_database_code 4315843

loop_
_symmetry_equiv_pos_as_xyz
'x, y, z'
'-x, y, -z+1/2'
'x+1/2, y+1/2, z'
'-x+1/2, y+1/2, -z+1/2'
'-x, -y, -z'
'x, -y, z-1/2'
'-x+1/2, -y+1/2, -z'
'x+1/2, -y+1/2, z-1/2'

loop_
_atom_site_label
_atom_site_type_symbol
_atom_site_fract_x
_atom_site_fract_y
_atom_site_fract_z
_atom_site_U_iso_or_equiv
_atom_site_adp_type
_atom_site_occupancy
_atom_site_symmetry_multiplicity
_atom_site_calc_flag
_atom_site_refinement_flags
_atom_site_disorder_assembly
_atom_site_disorder_group
Fe1 Fe 0.26328(6) 1.08353(3) 0.12114(8) 0.0480(3) Uani 1 1 d . . .
P1 P 0.0000 0.84672(8) -0.2500 0.0469(5) Uani 1 2 d S . .
P2 P -0.06554(18) 0.72542(8) -0.2100(3) 0.0830(6) Uani 1 1 d . . .
F1 F -0.0271(5) 0.6999(2) -0.0510(7) 0.142(2) Uani 1 1 d . . .
F2 F -0.1857(5) 0.6985(3) -0.3133(8) 0.150(2) Uani 1 1 d . . .
N1 N -0.0676(4) 0.8033(2) -0.2128(6) 0.0579(11) Uani 1 1 d . . .
N2 N 0.0000 0.6853(4) -0.2500 0.117(4) Uani 1 2 d S . .
C1 C 0.0933(4) 0.9007(2) -0.0908(7) 0.0557(13) Uani 1 1 d . . .
C2 C 0.1567(4) 0.9404(3) 0.0134(6) 0.0531(12) Uani 1 1 d . . .
C3 C 0.2336(5) 0.9857(2) 0.1418(6) 0.0587(14) Uani 1 1 d . . .
C4 C 0.2089(6) 1.0306(3) 0.2186(7) 0.0731(17) Uani 1 1 d . . .
H4 H 0.1353 1.0357 0.1917 0.088 Uiso 1 1 calc R . .
C5 C 0.3087(8) 1.0661(3) 0.3391(7) 0.091(2) Uani 1 1 d . . .
H5 H 0.3166 1.1007 0.4105 0.109 Uiso 1 1 calc R . .
C6 C 0.3951(6) 1.0442(3) 0.3387(7) 0.091(2) Uani 1 1 d . . .
H6 H 0.4732 1.0613 0.4095 0.109 Uiso 1 1 calc R . .
C7 C 0.3498(5) 0.9946(3) 0.2162(7) 0.0689(16) Uani 1 1 d . . .
H7 H 0.3907 0.9709 0.1883 0.083 Uiso 1 1 calc R . .
C8 C 0.1597(5) 1.1101(3) -0.1159(7) 0.0675(15) Uani 1 1 d . . .
H8 H 0.1034 1.0807 -0.2074 0.081 Uiso 1 1 calc R . .
C9 C 0.1406(5) 1.1522(3) -0.0321(7) 0.0665(15) Uani 1 1 d . . .
H9 H 0.0683 1.1572 -0.0552 0.080 Uiso 1 1 calc R . .
C10 C 0.2409(6) 1.1857(3) 0.0895(8) 0.0718(16) Uani 1 1 d . . .
H10 H 0.2516 1.2186 0.1660 0.086 Uiso 1 1 calc R . .
C11 C 0.3239(6) 1.1642(3) 0.0814(8) 0.0771(18) Uani 1 1 d . . .
H11 H 0.4032 1.1795 0.1516 0.093 Uiso 1 1 calc R . .
C12 C 0.2727(6) 1.1175(3) -0.0465(8) 0.0733(17) Uani 1 1 d . . .
H12 H 0.3102 1.0941 -0.0803 0.088 Uiso 1 1 calc R . .

loop_
_atom_site_aniso_label
_atom_site_aniso_U_11
_atom_site_aniso_U_22
_atom_site_aniso_U_33
_atom_site_aniso_U_23
_atom_site_aniso_U_13
_atom_site_aniso_U_12
Fe1 0.0501(4) 0.0400(4) 0.0474(4) 0.0020(3) 0.0286(4) -0.0004(3)
P1 0.0522(10) 0.0319(9) 0.0610(11) 0.000 0.0387(9) 0.000
P2 0.1227(15) 0.0438(8) 0.1315(16) -0.0005(9) 0.1043(14) -0.0108(9)
F1 0.225(6) 0.104(3) 0.202(6) 0.067(4) 0.185(5) 0.045(4)
F2 0.170(5) 0.107(4) 0.240(6) -0.064(4) 0.163(5) -0.085(3)
N1 0.064(3) 0.046(2) 0.080(3) -0.001(2) 0.054(3) -0.001(2)
N2 0.201(10) 0.038(4) 0.209(11) 0.000 0.176(10) 0.000
C1 0.057(3) 0.040(3) 0.063(3) 0.004(3) 0.036(3) 0.002(2)
C2 0.059(3) 0.041(3) 0.063(3) 0.002(3) 0.041(3) -0.002(2)
C3 0.075(4) 0.040(3) 0.056(3) 0.007(2) 0.040(3) -0.003(3)
C4 0.118(5) 0.056(3) 0.078(4) -0.005(3) 0.078(4) -0.015(3)
C5 0.141(7) 0.059(4) 0.050(3) -0.007(3) 0.052(4) -0.022(4)
C6 0.077(4) 0.060(4) 0.051(4) 0.014(3) 0.003(3) -0.008(3)
C7 0.060(3) 0.047(3) 0.065(4) 0.012(3) 0.025(3) 0.009(3)
C8 0.075(4) 0.066(4) 0.050(3) 0.009(3) 0.035(3) 0.014(3)
C9 0.062(3) 0.058(3) 0.064(3) 0.014(3) 0.034(3) 0.017(3)
C10 0.096(5) 0.038(3) 0.078(4) 0.007(3) 0.055(4) 0.009(3)
C11 0.071(4) 0.060(4) 0.089(4) 0.017(3) 0.047(4) -0.009(3)
C12 0.093(5) 0.069(4) 0.081(4) 0.020(3) 0.067(4) 0.011(3)

loop_
_atom_type_symbol
_atom_type_description
_atom_type_scat_dispersion_real
_atom_type_scat_dispersion_imag
_atom_type_scat_source
C C 0.0033 0.0016 'International Tables Vol C Tables 4.2.6.8 and 6.1.1.4'
H H 0.0000 0.0000 'International Tables Vol C Tables 4.2.6.8 and 6.1.1.4'
N N 0.0061 0.0033 'International Tables Vol C Tables 4.2.6.8 and 6.1.1.4'
F F 0.0171 0.0103 'International Tables Vol C Tables 4.2.6.8 and 6.1.1.4'
P P 0.1023 0.0942 'International Tables Vol C Tables 4.2.6.8 and 6.1.1.4'
Fe Fe 0.3463 0.8444 'International Tables Vol C Tables 4.2.6.8 and 6.1.1.4'

loop_
_geom_angle_atom_site_label_1
_geom_angle_atom_site_label_2
_geom_angle_atom_site_label_3
_geom_angle
_geom_angle_site_symmetry_1
_geom_angle_site_symmetry_3
_geom_angle_publ_flag
C4 Fe1 C5 40.6(3) . . ?
C4 Fe1 C3 41.4(2) . . ?
C5 Fe1 C3 68.9(2) . . ?
C4 Fe1 C9 106.9(3) . . ?
C5 Fe1 C9 120.5(3) . . ?
C3 Fe1 C9 124.5(2) . . ?
C4 Fe1 C6 68.5(3) . . ?
C5 Fe1 C6 40.7(3) . . ?
C3 Fe1 C6 68.6(2) . . ?
C9 Fe1 C6 155.9(3) . . ?
C4 Fe1 C11 157.5(3) . . ?
C5 Fe1 C11 121.8(3) . . ?
C3 Fe1 C11 159.6(3) . . ?
C9 Fe1 C11 67.6(3) . . ?
C6 Fe1 C11 107.1(3) . . ?
C4 Fe1 C10 121.1(3) . . ?
C5 Fe1 C10 105.0(3) . . ?
C3 Fe1 C10 159.0(3) . . ?
C9 Fe1 C10 40.1(2) . . ?
C6 Fe1 C10 120.5(3) . . ?
C11 Fe1 C10 40.6(2) . . ?
C4 Fe1 C7 69.5(3) . . ?
C5 Fe1 C7 69.1(3) . . ?
C3 Fe1 C7 41.1(2) . . ?
C9 Fe1 C7 161.8(2) . . ?
C6 Fe1 C7 40.9(3) . . ?
C11 Fe1 C7 122.6(3) . . ?
C10 Fe1 C7 157.3(3) . . ?
C4 Fe1 C8 123.1(3) . . ?
C5 Fe1 C8 157.2(3) . . ?
C3 Fe1 C8 109.7(2) . . ?
C9 Fe1 C8 40.3(2) . . ?
C6 Fe1 C8 161.7(3) . . ?
C11 Fe1 C8 67.7(3) . . ?
C10 Fe1 C8 67.9(2) . . ?
C7 Fe1 C8 125.8(2) . . ?
C4 Fe1 C12 159.6(3) . . ?
C5 Fe1 C12 159.5(3) . . ?
C3 Fe1 C12 124.4(2) . . ?
C9 Fe1 C12 67.4(3) . . ?
C6 Fe1 C12 124.9(3) . . ?
C11 Fe1 C12 40.5(3) . . ?
C10 Fe1 C12 68.1(3) . . ?
C7 Fe1 C12 109.4(3) . . ?
C8 Fe1 C12 39.9(2) . . ?
N1 P1 N1 115.2(3) . 2_554 ?
N1 P1 C1 109.5(2) . . ?
N1 P1 C1 109.1(2) 2_554 . ?
N1 P1 C1 109.1(2) . 2_554 ?
N1 P1 C1 109.5(2) 2_554 2_554 ?
C1 P1 C1 104.0(3) . 2_554 ?
F1 P2 F2 96.7(3) . . ?
F1 P2 N1 110.1(3) . . ?
F2 P2 N1 109.6(3) . . ?
F1 P2 N2 108.1(3) . . ?
F2 P2 N2 108.9(3) . . ?
N1 P2 N2 120.7(3) . . ?
F1 P2 P2 123.9(3) . 2_554 ?
F2 P2 P2 125.6(3) . 2_554 ?
N1 P2 P2 90.19(16) . 2_554 ?
N2 P2 P2 30.5(2) . 2_554 ?
P2 N1 P1 122.2(3) . . ?
P2 N2 P2 118.9(5) . 2_554 ?
C2 C1 P1 176.6(5) . . ?
C1 C2 C3 177.9(5) . . ?
C2 C3 C7 125.5(5) . . ?
C2 C3 C4 126.5(5) . . ?
C7 C3 C4 108.0(5) . . ?
C2 C3 Fe1 126.4(4) . . ?
C7 C3 Fe1 69.7(3) . . ?
C4 C3 Fe1 69.2(3) . . ?
C5 C4 C3 107.8(6) . . ?
C5 C4 Fe1 69.8(4) . . ?
C3 C4 Fe1 69.5(3) . . ?
C5 C4 H4 126.1 . . ?
C3 C4 H4 126.1 . . ?
Fe1 C4 H4 126.1 . . ?
C4 C5 C6 108.4(6) . . ?
C4 C5 Fe1 69.6(3) . . ?
C6 C5 Fe1 69.8(4) . . ?
C4 C5 H5 125.8 . . ?
C6 C5 H5 125.8 . . ?
Fe1 C5 H5 125.8 . . ?
C5 C6 C7 108.8(6) . . ?
C5 C6 Fe1 69.5(4) . . ?
C7 C6 Fe1 69.7(3) . . ?
C5 C6 H6 125.6 . . ?
C7 C6 H6 125.6 . . ?
Fe1 C6 H6 125.6 . . ?
C6 C7 C3 107.0(6) . . ?
C6 C7 Fe1 69.4(3) . . ?
C3 C7 Fe1 69.2(3) . . ?
C6 C7 H7 126.5 . . ?
C3 C7 H7 126.5 . . ?
Fe1 C7 H7 126.5 . . ?
C12 C8 C9 107.8(6) . . ?
C12 C8 Fe1 70.1(3) . . ?
C9 C8 Fe1 69.5(3) . . ?
C12 C8 H8 126.1 . . ?
C9 C8 H8 126.1 . . ?
Fe1 C8 H8 126.1 . . ?
C10 C9 C8 109.0(6) . . ?
C10 C9 Fe1 70.0(3) . . ?
C8 C9 Fe1 70.3(3) . . ?
C10 C9 H9 125.5 . . ?
C8 C9 H9 125.5 . . ?
Fe1 C9 H9 125.5 . . ?
C9 C10 C11 107.3(6) . . ?
C9 C10 Fe1 69.9(3) . . ?
C11 C10 Fe1 69.7(3) . . ?
C9 C10 H10 126.3 . . ?
C11 C10 H10 126.3 . . ?
Fe1 C10 H10 126.3 . . ?
C10 C11 C12 107.9(6) . . ?
C10 C11 Fe1 69.7(3) . . ?
C12 C11 Fe1 70.1(3) . . ?
C10 C11 H11 126.1 . . ?
C12 C11 H11 126.1 . . ?
Fe1 C11 H11 126.1 . . ?
C8 C12 C11 108.0(6) . . ?
C8 C12 Fe1 70.0(3) . . ?
C11 C12 Fe1 69.4(3) . . ?
C8 C12 H12 126.0 . . ?
C11 C12 H12 126.0 . . ?
Fe1 C12 H12 126.0 . . ?

loop_
_geom_bond_atom_site_label_1
_geom_bond_atom_site_label_2
_geom_bond_distance
_geom_bond_site_symmetry_2
_geom_bond_publ_flag
Fe1 C4 2.019(5) . ?
Fe1 C5 2.022(6) . ?
Fe1 C3 2.023(5) . ?
Fe1 C9 2.026(5) . ?
Fe1 C6 2.027(6) . ?
Fe1 C11 2.028(6) . ?
Fe1 C10 2.027(5) . ?
Fe1 C7 2.030(5) . ?
Fe1 C8 2.036(5) . ?
Fe1 C12 2.037(6) . ?
P1 N1 1.592(4) . ?
P1 N1 1.592(4) 2_554 ?
P1 C1 1.724(6) . ?
P1 C1 1.724(6) 2_554 ?
P2 F1 1.508(5) . ?
P2 F2 1.512(5) . ?
P2 N1 1.531(4) . ?
P2 N2 1.554(4) . ?
P2 P2 2.677(3) 2_554 ?
N2 P2 1.554(4) 2_554 ?
C1 C2 1.190(7) . ?
C2 C3 1.417(7) . ?
C3 C7 1.424(8) . ?
C3 C4 1.428(8) . ?
C4 C5 1.402(9) . ?
C4 H4 0.9800 . ?
C5 C6 1.407(11) . ?
C5 H5 0.9800 . ?
C6 C7 1.417(9) . ?
C6 H6 0.9800 . ?
C7 H7 0.9800 . ?
C8 C12 1.391(9) . ?
C8 C9 1.398(8) . ?
C8 H8 0.9800 . ?
C9 C10 1.389(8) . ?
C9 H9 0.9800 . ?
C10 C11 1.408(9) . ?
C10 H10 0.9800 . ?
C11 C12 1.408(9) . ?
C11 H11 0.9800 . ?
C12 H12 0.9800 . ?

loop_
_geom_torsion_atom_site_label_1
_geom_torsion_atom_site_label_2
_geom_torsion_atom_site_label_3
_geom_torsion_atom_site_label_4
_geom_torsion
_geom_torsion_site_symmetry_1
_geom_torsion_site_symmetry_2
_geom_torsion_site_symmetry_3
_geom_torsion_site_symmetry_4
_geom_torsion_publ_flag
F1 P2 N1 P1 124.8(4) . . . . ?
F2 P2 N1 P1 -130.0(4) . . . . ?
N2 P2 N1 P1 -2.3(5) . . . . ?
P2 P2 N1 P1 -1.7(3) 2_554 . . . ?
N1 P1 N1 P2 1.1(2) 2_554 . . . ?
C1 P1 N1 P2 -122.2(3) . . . . ?
C1 P1 N1 P2 124.6(4) 2_554 . . . ?
F1 P2 N2 P2 -126.8(3) . . . 2_554 ?
F2 P2 N2 P2 129.1(3) . . . 2_554 ?
N1 P2 N2 P2 1.1(2) . . . 2_554 ?
N1 P1 C1 C2 -146(8) . . . . ?
N1 P1 C1 C2 87(9) 2_554 . . . ?
C1 P1 C1 C2 -30(8) 2_554 . . . ?
P1 C1 C2 C3 -170(10) . . . . ?
C1 C2 C3 C7 88(16) . . . . ?
C1 C2 C3 C4 -92(16) . . . . ?
C1 C2 C3 Fe1 178(100) . . . . ?
C4 Fe1 C3 C2 120.7(7) . . . . ?
C5 Fe1 C3 C2 158.2(6) . . . . ?
C9 Fe1 C3 C2 45.0(6) . . . . ?
C6 Fe1 C3 C2 -158.0(6) . . . . ?
C11 Fe1 C3 C2 -76.2(9) . . . . ?
C10 Fe1 C3 C2 81.9(8) . . . . ?
C7 Fe1 C3 C2 -119.8(6) . . . . ?
C8 Fe1 C3 C2 2.5(6) . . . . ?
C12 Fe1 C3 C2 -39.5(6) . . . . ?
C4 Fe1 C3 C7 -119.5(5) . . . . ?
C5 Fe1 C3 C7 -82.0(4) . . . . ?
C9 Fe1 C3 C7 164.8(4) . . . . ?
C6 Fe1 C3 C7 -38.2(4) . . . . ?
C11 Fe1 C3 C7 43.6(8) . . . . ?
C10 Fe1 C3 C7 -158.4(6) . . . . ?
C8 Fe1 C3 C7 122.3(4) . . . . ?
C12 Fe1 C3 C7 80.2(4) . . . . ?
C5 Fe1 C3 C4 37.6(4) . . . . ?
C9 Fe1 C3 C4 -75.7(4) . . . . ?
C6 Fe1 C3 C4 81.3(5) . . . . ?
C11 Fe1 C3 C4 163.1(7) . . . . ?
C10 Fe1 C3 C4 -38.8(8) . . . . ?
C7 Fe1 C3 C4 119.5(5) . . . . ?
C8 Fe1 C3 C4 -118.2(4) . . . . ?
C12 Fe1 C3 C4 -160.2(4) . . . . ?
C2 C3 C4 C5 180.0(5) . . . . ?
C7 C3 C4 C5 -0.4(6) . . . . ?
Fe1 C3 C4 C5 -59.5(4) . . . . ?
C2 C3 C4 Fe1 -120.5(5) . . . . ?
C7 C3 C4 Fe1 59.1(4) . . . . ?
C3 Fe1 C4 C5 119.1(6) . . . . ?
C9 Fe1 C4 C5 -117.5(5) . . . . ?
C6 Fe1 C4 C5 37.5(4) . . . . ?
C11 Fe1 C4 C5 -45.5(9) . . . . ?
C10 Fe1 C4 C5 -76.1(5) . . . . ?
C7 Fe1 C4 C5 81.4(5) . . . . ?
C8 Fe1 C4 C5 -158.5(5) . . . . ?
C12 Fe1 C4 C5 172.2(7) . . . . ?
C5 Fe1 C4 C3 -119.1(6) . . . . ?
C9 Fe1 C4 C3 123.4(4) . . . . ?
C6 Fe1 C4 C3 -81.6(4) . . . . ?
C11 Fe1 C4 C3 -164.6(6) . . . . ?
C10 Fe1 C4 C3 164.8(3) . . . . ?
C7 Fe1 C4 C3 -37.7(3) . . . . ?
C8 Fe1 C4 C3 82.4(4) . . . . ?
C12 Fe1 C4 C3 53.1(9) . . . . ?
C3 C4 C5 C6 0.0(7) . . . . ?
Fe1 C4 C5 C6 -59.2(5) . . . . ?
C3 C4 C5 Fe1 59.3(4) . . . . ?
C3 Fe1 C5 C4 -38.3(4) . . . . ?
C9 Fe1 C5 C4 80.2(5) . . . . ?
C6 Fe1 C5 C4 -119.7(6) . . . . ?
C11 Fe1 C5 C4 161.3(4) . . . . ?
C10 Fe1 C5 C4 120.6(4) . . . . ?
C7 Fe1 C5 C4 -82.5(4) . . . . ?
C8 Fe1 C5 C4 52.3(8) . . . . ?
C12 Fe1 C5 C4 -172.2(7) . . . . ?
C4 Fe1 C5 C6 119.7(6) . . . . ?
C3 Fe1 C5 C6 81.4(4) . . . . ?
C9 Fe1 C5 C6 -160.1(4) . . . . ?
C11 Fe1 C5 C6 -79.0(5) . . . . ?
C10 Fe1 C5 C6 -119.7(4) . . . . ?
C7 Fe1 C5 C6 37.2(4) . . . . ?
C8 Fe1 C5 C6 172.0(6) . . . . ?
C12 Fe1 C5 C6 -52.5(10) . . . . ?
C4 C5 C6 C7 0.4(7) . . . . ?
Fe1 C5 C6 C7 -58.7(4) . . . . ?
C4 C5 C6 Fe1 59.1(4) . . . . ?
C4 Fe1 C6 C5 -37.4(4) . . . . ?
C3 Fe1 C6 C5 -82.0(4) . . . . ?
C9 Fe1 C6 C5 46.0(9) . . . . ?
C11 Fe1 C6 C5 119.2(4) . . . . ?
C10 Fe1 C6 C5 76.9(5) . . . . ?
C7 Fe1 C6 C5 -120.4(6) . . . . ?
C8 Fe1 C6 C5 -170.2(7) . . . . ?
C12 Fe1 C6 C5 160.2(4) . . . . ?
C4 Fe1 C6 C7 83.0(4) . . . . ?
C5 Fe1 C6 C7 120.4(6) . . . . ?
C3 Fe1 C6 C7 38.4(4) . . . . ?
C9 Fe1 C6 C7 166.4(6) . . . . ?
C11 Fe1 C6 C7 -120.4(4) . . . . ?
C10 Fe1 C6 C7 -162.7(4) . . . . ?
C8 Fe1 C6 C7 -49.8(10) . . . . ?
C12 Fe1 C6 C7 -79.4(5) . . . . ?
C5 C6 C7 C3 -0.6(7) . . . . ?
Fe1 C6 C7 C3 -59.2(4) . . . . ?
C5 C6 C7 Fe1 58.6(4) . . . . ?
C2 C3 C7 C6 -179.8(5) . . . . ?
C4 C3 C7 C6 0.7(6) . . . . ?
Fe1 C3 C7 C6 59.4(4) . . . . ?
C2 C3 C7 Fe1 120.8(5) . . . . ?
C4 C3 C7 Fe1 -58.7(4) . . . . ?
C4 Fe1 C7 C6 -80.5(5) . . . . ?
C5 Fe1 C7 C6 -37.0(4) . . . . ?
C3 Fe1 C7 C6 -118.4(6) . . . . ?
C9 Fe1 C7 C6 -162.1(8) . . . . ?
C11 Fe1 C7 C6 78.2(5) . . . . ?
C10 Fe1 C7 C6 41.6(9) . . . . ?
C8 Fe1 C7 C6 162.8(5) . . . . ?
C12 Fe1 C7 C6 121.2(5) . . . . ?
C4 Fe1 C7 C3 37.9(3) . . . . ?
C5 Fe1 C7 C3 81.4(4) . . . . ?
C9 Fe1 C7 C3 -43.7(10) . . . . ?
C6 Fe1 C7 C3 118.4(6) . . . . ?
C11 Fe1 C7 C3 -163.4(4) . . . . ?
C10 Fe1 C7 C3 160.0(6) . . . . ?
C8 Fe1 C7 C3 -78.8(4) . . . . ?
C12 Fe1 C7 C3 -120.4(4) . . . . ?
C4 Fe1 C8 C12 -164.6(4) . . . . ?
C5 Fe1 C8 C12 157.5(6) . . . . ?
C3 Fe1 C8 C12 -120.5(4) . . . . ?
C9 Fe1 C8 C12 118.9(5) . . . . ?
C6 Fe1 C8 C12 -39.2(10) . . . . ?
C11 Fe1 C8 C12 37.8(4) . . . . ?
C10 Fe1 C8 C12 81.9(4) . . . . ?
C7 Fe1 C8 C12 -77.2(5) . . . . ?
C4 Fe1 C8 C9 76.5(4) . . . . ?
C5 Fe1 C8 C9 38.6(8) . . . . ?
C3 Fe1 C8 C9 120.6(4) . . . . ?
C6 Fe1 C8 C9 -158.1(7) . . . . ?
C11 Fe1 C8 C9 -81.1(4) . . . . ?
C10 Fe1 C8 C9 -37.1(4) . . . . ?
C7 Fe1 C8 C9 163.8(4) . . . . ?
C12 Fe1 C8 C9 -118.9(5) . . . . ?
C12 C8 C9 C10 -0.3(6) . . . . ?
Fe1 C8 C9 C10 59.5(4) . . . . ?
C12 C8 C9 Fe1 -59.8(4) . . . . ?
C4 Fe1 C9 C10 118.5(4) . . . . ?
C5 Fe1 C9 C10 76.4(5) . . . . ?
C3 Fe1 C9 C10 160.5(4) . . . . ?
C6 Fe1 C9 C10 43.4(9) . . . . ?
C11 Fe1 C9 C10 -38.4(4) . . . . ?
C7 Fe1 C9 C10 -166.0(8) . . . . ?
C8 Fe1 C9 C10 -119.9(5) . . . . ?
C12 Fe1 C9 C10 -82.4(4) . . . . ?
C4 Fe1 C9 C8 -121.7(4) . . . . ?
C5 Fe1 C9 C8 -163.7(4) . . . . ?
C3 Fe1 C9 C8 -79.6(4) . . . . ?
C6 Fe1 C9 C8 163.3(7) . . . . ?
C11 Fe1 C9 C8 81.5(4) . . . . ?
C10 Fe1 C9 C8 119.9(5) . . . . ?
C7 Fe1 C9 C8 -46.2(10) . . . . ?
C12 Fe1 C9 C8 37.5(4) . . . . ?
C8 C9 C10 C11 0.2(6) . . . . ?
Fe1 C9 C10 C11 59.9(4) . . . . ?
C8 C9 C10 Fe1 -59.7(4) . . . . ?
C4 Fe1 C10 C9 -79.1(4) . . . . ?
C5 Fe1 C10 C9 -119.9(4) . . . . ?
C3 Fe1 C10 C9 -50.1(8) . . . . ?
C6 Fe1 C10 C9 -161.0(4) . . . . ?
C11 Fe1 C10 C9 118.3(6) . . . . ?
C7 Fe1 C10 C9 168.7(6) . . . . ?
C8 Fe1 C10 C9 37.2(4) . . . . ?
C12 Fe1 C10 C9 80.5(4) . . . . ?
C4 Fe1 C10 C11 162.6(4) . . . . ?
C5 Fe1 C10 C11 121.8(5) . . . . ?
C3 Fe1 C10 C11 -168.5(6) . . . . ?
C9 Fe1 C10 C11 -118.3(6) . . . . ?
C6 Fe1 C10 C11 80.7(5) . . . . ?
C7 Fe1 C10 C11 50.4(8) . . . . ?
C8 Fe1 C10 C11 -81.1(4) . . . . ?
C12 Fe1 C10 C11 -37.9(4) . . . . ?
C9 C10 C11 C12 -0.1(6) . . . . ?
Fe1 C10 C11 C12 59.9(4) . . . . ?
C9 C10 C11 Fe1 -60.0(4) . . . . ?
C4 Fe1 C11 C10 -42.0(9) . . . . ?
C5 Fe1 C11 C10 -75.1(5) . . . . ?
C3 Fe1 C11 C10 168.1(6) . . . . ?
C9 Fe1 C11 C10 37.8(4) . . . . ?
C6 Fe1 C11 C10 -117.2(4) . . . . ?
C7 Fe1 C11 C10 -159.3(4) . . . . ?
C8 Fe1 C11 C10 81.5(4) . . . . ?
C12 Fe1 C11 C10 118.8(5) . . . . ?
C4 Fe1 C11 C12 -160.8(6) . . . . ?
C5 Fe1 C11 C12 166.1(4) . . . . ?
C3 Fe1 C11 C12 49.3(8) . . . . ?
C9 Fe1 C11 C12 -81.0(4) . . . . ?
C6 Fe1 C11 C12 124.0(4) . . . . ?
C10 Fe1 C11 C12 -118.8(5) . . . . ?
C7 Fe1 C11 C12 81.9(4) . . . . ?
C8 Fe1 C11 C12 -37.3(4) . . . . ?
C9 C8 C12 C11 0.2(6) . . . . ?
Fe1 C8 C12 C11 -59.2(4) . . . . ?
C9 C8 C12 Fe1 59.4(4) . . . . ?
C10 C11 C12 C8 -0.1(7) . . . . ?
Fe1 C11 C12 C8 59.6(4) . . . . ?
C10 C11 C12 Fe1 -59.7(4) . . . . ?
C4 Fe1 C12 C8 39.7(9) . . . . ?
C5 Fe1 C12 C8 -155.0(8) . . . . ?
C3 Fe1 C12 C8 79.5(4) . . . . ?
C9 Fe1 C12 C8 -37.8(4) . . . . ?
C6 Fe1 C12 C8 166.0(4) . . . . ?
C11 Fe1 C12 C8 -119.2(5) . . . . ?
C10 Fe1 C12 C8 -81.2(4) . . . . ?
C7 Fe1 C12 C8 122.9(4) . . . . ?
C4 Fe1 C12 C11 158.9(7) . . . . ?
C5 Fe1 C12 C11 -35.8(10) . . . . ?
C3 Fe1 C12 C11 -161.3(4) . . . . ?
C9 Fe1 C12 C11 81.4(4) . . . . ?
C6 Fe1 C12 C11 -74.8(5) . . . . ?
C10 Fe1 C12 C11 38.0(4) . . . . ?
C7 Fe1 C12 C11 -117.9(4) . . . . ?
C8 Fe1 C12 C11 119.2(5) . . . . ?
